data_4342639
loop_
_publ_author_name
'Wu, Kui'
'Su, Xin'
'Pan, Shilie'
'Yang, Zhihua'

_publ_section_title
;
 Synthesis and Characterization of Mid-Infrared Transparency Compounds:
 Acentric BaHgS2 and Centric Ba8Hg4S5Se7.
;
_journal_issue 6
_journal_name_full 'Inorganic chemistry'
_journal_page_first 2772
_journal_page_last 2779
_journal_paper_doi 10.1021/ic502939g
_journal_volume 54
_journal_year 2015
_chemical_formula_sum 'Ba8 Hg4 S5 Se7'
_chemical_formula_weight 2614.10
_chemical_name_systematic
; 
 ? 
;
_space_group_IT_number 62
_symmetry_cell_setting orthorhombic
_symmetry_space_group_name_Hall '-P 2ac 2n'
_symmetry_space_group_name_H-M 'P n m a'
_atom_sites_solution_primary direct
_atom_sites_solution_secondary difmap
_audit_creation_method SHELXL-97
_cell_angle_alpha 90.00
_cell_angle_beta 90.00
_cell_angle_gamma 90.00
_cell_formula_units_Z 1
_cell_length_a 9.051(9)
_cell_length_b 4.419(4)
_cell_length_c 17.550(17)
_cell_measurement_reflns_used 738
_cell_measurement_temperature 296(2)
_cell_measurement_theta_max 23.77
_cell_measurement_theta_min 2.53
_cell_volume 701.9(12)
_computing_cell_refinement 'Bruker SMART'
_computing_data_collection 'Bruker SMART'
_computing_data_reduction 'Bruker SAINT'
_computing_molecular_graphics 'Bruker SHELXTL'
_computing_publication_material 'Bruker SHELXTL'
_computing_structure_refinement 'SHELXL-97 (Sheldrick, 1997)'
_computing_structure_solution 'SHELXS-97 (Sheldrick, 1990)'
_diffrn_ambient_temperature 296(2)
_diffrn_measured_fraction_theta_full 0.998
_diffrn_measured_fraction_theta_max 0.998
_diffrn_measurement_device_type 'CCD area detector'
_diffrn_measurement_method 'phi and omega scans'
_diffrn_radiation_monochromator graphite
_diffrn_radiation_source 'fine-focus sealed tube'
_diffrn_radiation_type MoK\a
_diffrn_radiation_wavelength 0.71073
_diffrn_reflns_av_R_equivalents 0.0603
_diffrn_reflns_av_sigmaI/netI 0.0500
_diffrn_reflns_limit_h_max 11
_diffrn_reflns_limit_h_min -11
_diffrn_reflns_limit_k_max 5
_diffrn_reflns_limit_k_min -4
_diffrn_reflns_limit_l_max 22
_diffrn_reflns_limit_l_min -20
_diffrn_reflns_number 4019
_diffrn_reflns_theta_full 27.22
_diffrn_reflns_theta_max 27.22
_diffrn_reflns_theta_min 2.32
_exptl_absorpt_coefficient_mu 42.223
_exptl_absorpt_correction_T_max 0.0591
_exptl_absorpt_correction_T_min 0.0346
_exptl_absorpt_correction_type numerical
_exptl_crystal_colour red
_exptl_crystal_density_diffrn 6.183
_exptl_crystal_density_method 'not measured'
_exptl_crystal_description block
_exptl_crystal_F_000 1086
_exptl_crystal_size_max 0.141
_exptl_crystal_size_mid 0.063
_exptl_crystal_size_min 0.061
_refine_diff_density_max 2.084
_refine_diff_density_min -1.947
_refine_diff_density_rms 0.432
_refine_ls_extinction_coef 0.00080(12)
_refine_ls_extinction_expression Fc^*^=kFc[1+0.001xFc^2^\l^3^/sin(2\q)]^-1/4^
_refine_ls_extinction_method SHELXL
_refine_ls_goodness_of_fit_ref 1.044
_refine_ls_matrix_type full
_refine_ls_number_parameters 39
_refine_ls_number_reflns 886
_refine_ls_number_restraints 0
_refine_ls_restrained_S_all 1.044
_refine_ls_R_factor_all 0.0461
_refine_ls_R_factor_gt 0.0317
_refine_ls_shift/su_max 0.000
_refine_ls_shift/su_mean 0.000
_refine_ls_structure_factor_coef Fsqd
_refine_ls_weighting_details 'calc w=1/[\s^2^(Fo^2^)+(0.0200P)^2^+8.6781P] where P=(Fo^2^+2Fc^2^)/3'
_refine_ls_weighting_scheme calc
_refine_ls_wR_factor_gt 0.0621
_refine_ls_wR_factor_ref 0.0677
_reflns_number_gt 707
_reflns_number_total 886
_reflns_threshold_expression >2sigma(I)
_cod_data_source_file BHSSe.cif
_cod_data_source_block 2
_cod_depositor_comments
;
The following automatic conversions were performed:

'_symmetry_cell_setting' value 'Orthorhombic' changed to
'orthorhombic' according to
/usr/data/users/saulius/crontab/automatic-downloads/rss-feeds/ACS/lib/dictionaries/cif_core.dic
dictionary named 'cif_core.dic' version 2.4.2 from 2011-04-26.

Automatic conversion script
Id: cif_fix_values 3086 2015-02-26 13:12:21Z robertas 

 Adding full bibliography for 4342638--4342639.cif.
;
_cod_original_cell_volume 702.1(12)
_cod_original_sg_symbol_H-M Pnma
_cod_database_code 4342639

loop_
_symmetry_equiv_pos_as_xyz
'x, y, z'
'-x+1/2, -y, z+1/2'
'-x, y+1/2, -z'
'x+1/2, -y+1/2, -z+1/2'
'-x, -y, -z'
'x-1/2, y, -z-1/2'
'x, -y-1/2, z'
'-x-1/2, y-1/2, z-1/2'

loop_
_atom_site_label
_atom_site_type_symbol
_atom_site_fract_x
_atom_site_fract_y
_atom_site_fract_z
_atom_site_U_iso_or_equiv
_atom_site_adp_type
_atom_site_occupancy
_atom_site_symmetry_multiplicity
_atom_site_calc_flag
_atom_site_refinement_flags
Hg1 Hg 0.37244(7) 0.2500 0.36537(3) 0.0175(2) Uani 1 2 d S
Ba1 Ba 0.07665(10) -0.2500 0.28537(5) 0.0149(2) Uani 1 2 d S
Ba2 Ba 0.76272(10) 0.2500 0.46105(5) 0.0164(2) Uani 1 2 d S
Se1 Se 0.51471(18) -0.2500 0.40469(9) 0.0203(4) Uani 1 2 d S
Se2A Se 0.3108(3) 0.2500 0.22127(13) 0.0131(7) Uani 0.379(8) 2 d SP
S2B S 0.3108(3) 0.2500 0.22127(13) 0.0131(7) Uani 0.621(8) 2 d SP
Se3A Se 0.1147(3) 0.2500 0.42843(13) 0.0171(7) Uani 0.379(8) 2 d SP
S3B S 0.1147(3) 0.2500 0.42843(13) 0.0171(7) Uani 0.621(8) 2 d SP

loop_
_atom_site_aniso_label
_atom_site_aniso_U_11
_atom_site_aniso_U_22
_atom_site_aniso_U_33
_atom_site_aniso_U_23
_atom_site_aniso_U_13
_atom_site_aniso_U_12
Hg1 0.0162(3) 0.0196(4) 0.0165(3) 0.000 -0.0010(2) 0.000
Ba1 0.0139(5) 0.0143(5) 0.0163(5) 0.000 -0.0006(4) 0.000
Ba2 0.0181(5) 0.0156(5) 0.0155(5) 0.000 -0.0010(4) 0.000
Se1 0.0207(9) 0.0179(9) 0.0224(9) 0.000 -0.0017(7) 0.000
Se2A 0.0157(13) 0.0130(14) 0.0105(12) 0.000 0.0004(9) 0.000
S2B 0.0157(13) 0.0130(14) 0.0105(12) 0.000 0.0004(9) 0.000
Se3A 0.0150(13) 0.0207(16) 0.0156(13) 0.000 -0.0006(10) 0.000
S3B 0.0150(13) 0.0207(16) 0.0156(13) 0.000 -0.0006(10) 0.000

loop_
_atom_type_symbol
_atom_type_description
_atom_type_scat_dispersion_real
_atom_type_scat_dispersion_imag
_atom_type_scat_source
S S 0.1246 0.1234 'International Tables Vol C Tables 4.2.6.8 and 6.1.1.4'
Se Se -0.0929 2.2259 'International Tables Vol C Tables 4.2.6.8 and 6.1.1.4'
Ba Ba -0.3244 2.2819 'International Tables Vol C Tables 4.2.6.8 and 6.1.1.4'
Hg Hg -2.3894 9.2266 'International Tables Vol C Tables 4.2.6.8 and 6.1.1.4'

loop_
_geom_angle_atom_site_label_1
_geom_angle_atom_site_label_2
_geom_angle_atom_site_label_3
_geom_angle
_geom_angle_site_symmetry_1
_geom_angle_site_symmetry_3
Se3A Hg1 Se2A 102.95(9) . .
Se3A Hg1 Se1 109.12(6) . 1_565
Se2A Hg1 Se1 111.04(5) . 1_565
Se3A Hg1 Se1 109.12(6) . .
Se2A Hg1 Se1 111.04(5) . .
Se1 Hg1 Se1 113.06(9) 1_565 .
Se3A Hg1 Ba1 60.97(7) . 1_565
Se2A Hg1 Ba1 58.66(4) . 1_565
Se1 Hg1 Ba1 87.30(7) 1_565 1_565
Se1 Hg1 Ba1 159.63(4) . 1_565
Se3A Hg1 Ba1 135.80(4) . 6_656
Se2A Hg1 Ba1 56.03(6) . 6_656
Se1 Hg1 Ba1 114.69(7) 1_565 6_656
Se1 Hg1 Ba1 58.34(6) . 6_656
Ba1 Hg1 Ba1 114.69(6) 1_565 6_656
Se3A Hg1 Ba1 135.80(4) . 6_666
Se2A Hg1 Ba1 56.03(6) . 6_666
Se1 Hg1 Ba1 58.34(6) 1_565 6_666
Se1 Hg1 Ba1 114.69(7) . 6_666
Ba1 Hg1 Ba1 75.57(6) 1_565 6_666
Ba1 Hg1 Ba1 68.80(7) 6_656 6_666
Se3A Hg1 Ba2 52.46(4) . 5_666
Se2A Hg1 Ba2 133.25(6) . 5_666
Se1 Hg1 Ba2 58.93(6) 1_565 5_666
Se1 Hg1 Ba2 114.56(7) . 5_666
Ba1 Hg1 Ba2 74.82(6) 1_565 5_666
Ba1 Hg1 Ba2 169.19(3) 6_656 5_666
Ba1 Hg1 Ba2 110.57(7) 6_666 5_666
Se3A Hg1 Ba2 52.46(4) . 5_656
Se2A Hg1 Ba2 133.25(6) . 5_656
Se1 Hg1 Ba2 114.56(7) 1_565 5_656
Se1 Hg1 Ba2 58.93(6) . 5_656
Ba1 Hg1 Ba2 113.40(6) 1_565 5_656
Ba1 Hg1 Ba2 110.57(7) 6_656 5_656
Ba1 Hg1 Ba2 169.19(3) 6_666 5_656
Ba2 Hg1 Ba2 67.89(7) 5_666 5_656
Se2A Ba1 S2B 85.28(9) . 1_545
Se2A Ba1 Se2A 85.28(9) . 1_545
S2B Ba1 Se2A 0.00(8) 1_545 1_545
Se2A Ba1 S2B 157.50(4) . 6_546
S2B Ba1 S2B 90.46(7) 1_545 6_546
Se2A Ba1 S2B 90.46(7) 1_545 6_546
Se2A Ba1 Se2A 157.50(4) . 6_546
S2B Ba1 Se2A 90.46(7) 1_545 6_546
Se2A Ba1 Se2A 90.46(7) 1_545 6_546
S2B Ba1 Se2A 0.00(8) 6_546 6_546
Se2A Ba1 S2B 90.46(7) . 6_556
S2B Ba1 S2B 157.50(4) 1_545 6_556
Se2A Ba1 S2B 157.50(4) 1_545 6_556
S2B Ba1 S2B 85.06(10) 6_546 6_556
Se2A Ba1 S2B 85.06(10) 6_546 6_556
Se2A Ba1 Se2A 90.46(7) . 6_556
S2B Ba1 Se2A 157.50(4) 1_545 6_556
Se2A Ba1 Se2A 157.50(4) 1_545 6_556
S2B Ba1 Se2A 85.06(10) 6_546 6_556
Se2A Ba1 Se2A 85.06(10) 6_546 6_556
S2B Ba1 Se2A 0.00(10) 6_556 6_556
Se2A Ba1 Se3A 75.27(7) . .
S2B Ba1 Se3A 129.50(7) 1_545 .
Se2A Ba1 Se3A 129.50(7) 1_545 .
S2B Ba1 Se3A 123.11(7) 6_546 .
Se2A Ba1 Se3A 123.11(7) 6_546 .
S2B Ba1 Se3A 69.99(7) 6_556 .
Se2A Ba1 Se3A 69.99(7) 6_556 .
Se2A Ba1 Se3A 129.50(7) . 1_545
S2B Ba1 Se3A 75.27(7) 1_545 1_545
Se2A Ba1 Se3A 75.27(7) 1_545 1_545
S2B Ba1 Se3A 69.99(7) 6_546 1_545
Se2A Ba1 Se3A 69.99(7) 6_546 1_545
S2B Ba1 Se3A 123.11(7) 6_556 1_545
Se2A Ba1 Se3A 123.11(7) 6_556 1_545
Se3A Ba1 Se3A 82.17(10) . 1_545
Se2A Ba1 S3B 129.50(7) . 1_545
S2B Ba1 S3B 75.27(7) 1_545 1_545
Se2A Ba1 S3B 75.27(7) 1_545 1_545
S2B Ba1 S3B 69.99(7) 6_546 1_545
Se2A Ba1 S3B 69.99(7) 6_546 1_545
S2B Ba1 S3B 123.11(7) 6_556 1_545
Se2A Ba1 S3B 123.11(7) 6_556 1_545
Se3A Ba1 S3B 82.17(10) . 1_545
Se3A Ba1 S3B 0.0 1_545 1_545
Se3A Ba2 S3B 0.00(7) 5_666 5_666
Se3A Ba2 S3B 89.36(10) 5_666 5_656
S3B Ba2 S3B 89.36(10) 5_666 5_656
Se3A Ba2 Se3A 89.36(10) 5_666 5_656
S3B Ba2 Se3A 89.36(10) 5_666 5_656
S3B Ba2 Se3A 0.00(7) 5_656 5_656
Se3A Ba2 S2B 124.33(6) 5_666 6_656
S3B Ba2 S2B 124.33(6) 5_666 6_656
S3B Ba2 S2B 124.33(6) 5_656 6_656
Se3A Ba2 S2B 124.33(6) 5_656 6_656
Se3A Ba2 Se2A 124.33(6) 5_666 6_656
S3B Ba2 Se2A 124.33(6) 5_666 6_656
S3B Ba2 Se2A 124.33(6) 5_656 6_656
Se3A Ba2 Se2A 124.33(6) 5_656 6_656
S2B Ba2 Se2A 0.000(11) 6_656 6_656
Se3A Ba2 S3B 76.22(7) 5_666 1_655
S3B Ba2 S3B 76.22(7) 5_666 1_655
S3B Ba2 S3B 76.22(7) 5_656 1_655
Se3A Ba2 S3B 76.22(7) 5_656 1_655
S2B Ba2 S3B 72.06(6) 6_656 1_655
Se2A Ba2 S3B 72.06(6) 6_656 1_655
Se3A Ba2 Se3A 76.22(7) 5_666 1_655
S3B Ba2 Se3A 76.22(7) 5_666 1_655
S3B Ba2 Se3A 76.22(7) 5_656 1_655
Se3A Ba2 Se3A 76.22(7) 5_656 1_655
S2B Ba2 Se3A 72.06(6) 6_656 1_655
Se2A Ba2 Se3A 72.06(6) 6_656 1_655
S3B Ba2 Se3A 0.00(8) 1_655 1_655
Se3A Ba2 Se1 153.58(6) 5_666 .
S3B Ba2 Se1 153.58(6) 5_666 .
S3B Ba2 Se1 87.38(7) 5_656 .
Se3A Ba2 Se1 87.38(7) 5_656 .
S2B Ba2 Se1 78.16(5) 6_656 .
Se2A Ba2 Se1 78.16(5) 6_656 .
S3B Ba2 Se1 128.04(5) 1_655 .
Se3A Ba2 Se1 128.04(5) 1_655 .
Se3A Ba2 Se1 87.38(7) 5_666 1_565
S3B Ba2 Se1 87.38(7) 5_666 1_565
S3B Ba2 Se1 153.58(6) 5_656 1_565
Se3A Ba2 Se1 153.58(6) 5_656 1_565
S2B Ba2 Se1 78.16(5) 6_656 1_565
Se2A Ba2 Se1 78.16(5) 6_656 1_565
S3B Ba2 Se1 128.04(5) 1_655 1_565
Se3A Ba2 Se1 128.04(5) 1_655 1_565
Se1 Ba2 Se1 84.02(8) . 1_565
Se3A Ba2 Se1 80.51(7) 5_666 5_656
S3B Ba2 Se1 80.51(7) 5_666 5_656
S3B Ba2 Se1 80.51(7) 5_656 5_656
Se3A Ba2 Se1 80.51(7) 5_656 5_656
S2B Ba2 Se1 140.93(7) 6_656 5_656
Se2A Ba2 Se1 140.93(7) 6_656 5_656
S3B Ba2 Se1 147.01(6) 1_655 5_656
Se3A Ba2 Se1 147.01(6) 1_655 5_656
Se1 Ba2 Se1 73.09(7) . 5_656
Se1 Ba2 Se1 73.09(7) 1_565 5_656
Se3A Ba2 Hg1 40.65(6) 5_666 5_666
S3B Ba2 Hg1 40.65(6) 5_666 5_666
S3B Ba2 Hg1 91.53(8) 5_656 5_666
Se3A Ba2 Hg1 91.53(8) 5_656 5_666
S2B Ba2 Hg1 143.56(4) 6_656 5_666
Se2A Ba2 Hg1 143.56(4) 6_656 5_666
S3B Ba2 Hg1 116.13(4) 1_655 5_666
Se3A Ba2 Hg1 116.13(4) 1_655 5_666
Se1 Ba2 Hg1 113.22(6) . 5_666
Se1 Ba2 Hg1 69.31(6) 1_565 5_666
Se1 Ba2 Hg1 41.22(3) 5_656 5_666
Hg1 Se1 Hg1 113.06(9) 1_545 .
Hg1 Se1 Ba2 165.21(5) 1_545 .
Hg1 Se1 Ba2 81.39(7) . .
Hg1 Se1 Ba2 81.39(7) 1_545 1_545
Hg1 Se1 Ba2 165.21(5) . 1_545
Ba2 Se1 Ba2 84.02(8) . 1_545
Hg1 Se1 Ba1 79.85(5) 1_545 6_656
Hg1 Se1 Ba1 79.85(5) . 6_656
Ba2 Se1 Ba1 100.53(5) . 6_656
Ba2 Se1 Ba1 100.53(5) 1_545 6_656
Hg1 Se1 Ba2 79.85(6) 1_545 5_656
Hg1 Se1 Ba2 79.85(6) . 5_656
Ba2 Se1 Ba2 106.91(7) . 5_656
Ba2 Se1 Ba2 106.91(7) 1_545 5_656
Ba1 Se1 Ba2 142.72(6) 6_656 5_656
Hg1 Se2A Ba2 175.32(10) . 6_556
Hg1 Se2A Ba1 78.65(6) . .
Ba2 Se2A Ba1 104.72(6) 6_556 .
Hg1 Se2A Ba1 78.65(6) . 1_565
Ba2 Se2A Ba1 104.72(6) 6_556 1_565
Ba1 Se2A Ba1 85.28(9) . 1_565
Hg1 Se2A Ba1 82.90(6) . 6_666
Ba2 Se2A Ba1 93.67(6) 6_556 6_666
Ba1 Se2A Ba1 161.53(8) . 6_666
Ba1 Se2A Ba1 91.87(7) 1_565 6_666
Hg1 Se2A Ba1 82.90(6) . 6_656
Ba2 Se2A Ba1 93.67(6) 6_556 6_656
Ba1 Se2A Ba1 91.87(7) . 6_656
Ba1 Se2A Ba1 161.53(8) 1_565 6_656
Ba1 Se2A Ba1 85.06(10) 6_666 6_656
Hg1 Se3A Ba2 86.88(8) . 5_666
Hg1 Se3A Ba2 86.88(8) . 5_656
Ba2 Se3A Ba2 89.36(10) 5_666 5_656
Hg1 Se3A Ba2 164.81(10) . 1_455
Ba2 Se3A Ba2 103.78(7) 5_666 1_455
Ba2 Se3A Ba2 103.78(7) 5_656 1_455
Hg1 Se3A Ba1 76.85(6) . .
Ba2 Se3A Ba1 163.57(9) 5_666 .
Ba2 Se3A Ba1 92.00(7) 5_656 .
Ba2 Se3A Ba1 91.79(6) 1_455 .
Hg1 Se3A Ba1 76.85(6) . 1_565
Ba2 Se3A Ba1 92.00(7) 5_666 1_565
Ba2 Se3A Ba1 163.57(9) 5_656 1_565
Ba2 Se3A Ba1 91.79(6) 1_455 1_565
Ba1 Se3A Ba1 82.17(10) . 1_565

loop_
_geom_bond_atom_site_label_1
_geom_bond_atom_site_label_2
_geom_bond_distance
_geom_bond_site_symmetry_2
Hg1 Se3A 2.582(3) .
Hg1 Se2A 2.590(3) .
Hg1 Se1 2.649(2) 1_565
Hg1 Se1 2.649(2) .
Hg1 Ba1 3.745(2) 1_565
Hg1 Ba1 3.911(2) 6_656
Hg1 Ba1 3.911(2) 6_666
Hg1 Ba2 3.957(3) 5_666
Hg1 Ba2 3.957(3) 5_656
Ba1 Se2A 3.262(3) .
Ba1 S2B 3.262(3) 1_545
Ba1 Se2A 3.262(3) 1_545
Ba1 S2B 3.269(3) 6_546
Ba1 Se2A 3.269(3) 6_546
Ba1 S2B 3.269(3) 6_556
Ba1 Se2A 3.269(3) 6_556
Ba1 Se3A 3.362(3) .
Ba1 Se3A 3.362(3) 1_545
Ba1 S3B 3.362(3) 1_545
Ba2 Se3A 3.143(3) 5_666
Ba2 S3B 3.143(3) 5_666
Ba2 S3B 3.143(3) 5_656
Ba2 Se3A 3.143(3) 5_656
Ba2 S2B 3.229(4) 6_656
Ba2 Se2A 3.229(4) 6_656
Ba2 S3B 3.237(4) 1_655
Ba2 Se3A 3.237(4) 1_655
Ba2 Se1 3.302(2) .
Ba2 Se1 3.302(2) 1_565
Ba2 Se1 3.444(3) 5_656
Ba2 Hg1 3.957(3) 5_666
Se1 Hg1 2.649(2) 1_545
Se1 Ba2 3.302(2) 1_545
Se1 Ba1 3.382(4) 6_656
Se1 Ba2 3.444(3) 5_656
Se2A Ba2 3.229(4) 6_556
Se2A Ba1 3.262(3) 1_565
Se2A Ba1 3.269(3) 6_666
Se2A Ba1 3.269(3) 6_656
Se3A Ba2 3.143(3) 5_666
Se3A Ba2 3.143(3) 5_656
Se3A Ba2 3.237(4) 1_455
Se3A Ba1 3.362(3) 1_565
